data_7023869
loop_
_publ_author_name
'Clemente-Le\'on, Miguel'
'Coronado, Eugenio'
'L\'opez-Jord\`a, Maurici'

_publ_section_title
;
 2D and 3D bimetallic oxalate-based ferromagnets prepared by insertion of
 Mn(III)-salen type complexes.
;
_journal_issue 14
_journal_name_full 'Dalton transactions (Cambridge, England : 2003)'
_journal_page_first 5100
_journal_page_last 5110
_journal_paper_doi 10.1039/c3dt32996h
_journal_volume 42
_journal_year 2013
_chemical_absolute_configuration syn
_chemical_formula_sum 'C103 H67 Cl3 Cr4 Mn8 N8 O66'
_chemical_formula_weight 3226.52
_chemical_name_systematic
;
?
;
_space_group_IT_number 1
_symmetry_cell_setting triclinic
_symmetry_space_group_name_Hall 'P 1'
_symmetry_space_group_name_H-M 'P 1'
_atom_sites_solution_hydrogens geom
_atom_sites_solution_primary direct
_atom_sites_solution_secondary difmap
_audit_creation_method SHELXL-97
_cell_angle_alpha 64.685(4)
_cell_angle_beta 77.986(4)
_cell_angle_gamma 61.077(6)
_cell_formula_units_Z 1
_cell_length_a 15.2933(9)
_cell_length_b 15.5985(8)
_cell_length_c 18.1942(6)
_cell_measurement_reflns_used 16159
_cell_measurement_temperature 120(2)
_cell_measurement_theta_max 32.4077
_cell_measurement_theta_min 2.3760
_cell_volume 3434.1(4)
_computing_data_collection 'CrysAlisPro (Oxford Diffraction Ltd.)'
_computing_molecular_graphics 'Wingx (Farrugia, 1999)'
_computing_publication_material 'Wingx (Farrugia, 1999)'
_computing_structure_refinement 'SHELXL-97 (Sheldrick, 1997)'
_diffrn_ambient_temperature 120(2)
_diffrn_detector_area_resol_mean 16.0267
_diffrn_measured_fraction_theta_full 0.964
_diffrn_measured_fraction_theta_max 0.964
_diffrn_measurement_device_type 'Xcalibur, Sapphire3, Gemini'
_diffrn_measurement_method '\w scans'
_diffrn_radiation_monochromator graphite
_diffrn_radiation_source 'Enhance (Mo) X-ray Source'
_diffrn_radiation_type MoK\a
_diffrn_radiation_wavelength 0.71073
_diffrn_reflns_av_R_equivalents 0.0290
_diffrn_reflns_av_unetI/netI 0.0819
_diffrn_reflns_limit_h_max 13
_diffrn_reflns_limit_h_min -18
_diffrn_reflns_limit_k_max 17
_diffrn_reflns_limit_k_min -18
_diffrn_reflns_limit_l_max 21
_diffrn_reflns_limit_l_min -21
_diffrn_reflns_number 22624
_diffrn_reflns_theta_full 25.00
_diffrn_reflns_theta_max 25.00
_diffrn_reflns_theta_min 2.38
_exptl_absorpt_coefficient_mu 1.166
_exptl_absorpt_correction_T_max 0.8445
_exptl_absorpt_correction_T_min 0.7211
_exptl_absorpt_correction_type multi-scan
_exptl_absorpt_process_details
;
CrysAlisPro, Oxford Diffraction Ltd.,
Version 1.171.33.66 (release 28-04-2010 CrysAlis171 .NET)
(compiled Apr 28 2010,14:27:37)
Empirical absorption correction using spherical harmonics,
implemented in SCALE3 ABSPACK scaling algorithm.
;
_exptl_crystal_colour red
_exptl_crystal_density_diffrn 1.560
_exptl_crystal_density_method 'not measured'
_exptl_crystal_description prism
_exptl_crystal_F_000 1616
_exptl_crystal_size_max 0.30
_exptl_crystal_size_mid 0.15
_exptl_crystal_size_min 0.15
_refine_diff_density_max 1.042
_refine_diff_density_min -0.478
_refine_diff_density_rms 0.100
_refine_ls_abs_structure_details 'Flack H D (1983), Acta Cryst. A39, 876-881'
_refine_ls_abs_structure_Flack -0.017(17)
_refine_ls_extinction_method none
_refine_ls_goodness_of_fit_ref 0.943
_refine_ls_hydrogen_treatment constr
_refine_ls_matrix_type full
_refine_ls_number_parameters 1679
_refine_ls_number_reflns 16820
_refine_ls_number_restraints 84
_refine_ls_restrained_S_all 0.943
_refine_ls_R_factor_all 0.0766
_refine_ls_R_factor_gt 0.0539
_refine_ls_shift/su_max 0.107
_refine_ls_shift/su_mean 0.003
_refine_ls_structure_factor_coef Fsqd
_refine_ls_weighting_details 'calc w=1/[\s^2^(Fo^2^)+(0.0819P)^2^+0.0000P] where P=(Fo^2^+2Fc^2^)/3'
_refine_ls_weighting_scheme calc
_refine_ls_wR_factor_gt 0.1342
_refine_ls_wR_factor_ref 0.1415
_reflns_number_gt 11661
_reflns_number_total 16820
_reflns_threshold_expression >2\s(I)
_cod_data_source_file c3dt32996h.txt
_cod_data_source_block 438ctri
_cod_depositor_comments
;
The following automatic conversions were performed:

'_symmetry_cell_setting' value 'Triclinic' changed to 'triclinic'
according to /home/saulius/struct/CIF-dictionaries/cif_core.dic
dictionary named 'cif_core.dic' version 2.4.2 from 2011-04-26.

Automatic conversion script
Id: cif_fix_values 1891 2012-01-12 08:04:46Z andrius 
;
_cod_original_cell_volume 3434.1(3)
_cod_original_sg_symbol_H-M P1
_cod_database_code 7023869

loop_
_symmetry_equiv_pos_as_xyz
'x, y, z'

loop_
_atom_site_label
_atom_site_type_symbol
_atom_site_fract_x
_atom_site_fract_y
_atom_site_fract_z
_atom_site_U_iso_or_equiv
_atom_site_adp_type
_atom_site_occupancy
_atom_site_symmetry_multiplicity
_atom_site_calc_flag
_atom_site_refinement_flags
_atom_site_disorder_assembly
_atom_site_disorder_group
C1 C 0.1804(7) -0.2344(6) 0.9488(5) 0.031(2) Uani 1 1 d . . .
C2 C 0.2730(7) -0.3096(6) 1.0046(5) 0.032(2) Uani 1 1 d . . .
C3 C 0.4497(7) -0.1625(6) 0.8393(4) 0.034(2) Uani 1 1 d . . .
C4 C 0.5334(7) -0.2738(7) 0.8443(5) 0.036(2) Uani 1 1 d . . .
C5 C 0.6925(7) -0.2884(6) 1.0101(5) 0.032(2) Uani 1 1 d . . .
C6 C 0.7900(7) -0.3090(7) 0.9536(5) 0.035(2) Uani 1 1 d . . .
C7 C 0.9463(7) -0.3033(7) 1.1197(5) 0.038(2) Uani 1 1 d . . .
C8 C 1.0332(6) -0.4036(6) 1.1098(5) 0.032(2) Uani 1 1 d . . .
C9 C 0.6387(6) -0.0144(7) 0.7119(5) 0.032(2) Uani 1 1 d . . .
C10 C 0.6273(6) 0.0236(7) 0.7797(5) 0.028(2) Uani 1 1 d . . .
C11 C 0.4475(7) 0.3826(7) 0.6208(5) 0.039(2) Uani 1 1 d . . .
C12 C 0.5339(7) 0.4036(7) 0.6291(5) 0.037(2) Uani 1 1 d . . .
C13 C 0.2013(7) 0.7128(7) 0.5094(6) 0.040(2) Uani 1 1 d . . .
C14 C 0.2957(7) 0.6977(7) 0.4540(6) 0.035(2) Uani 1 1 d . . .
C15 C 0.3540(7) 0.7026(7) 0.6897(5) 0.034(2) Uani 1 1 d . . .
C16 C 0.3464(7) 0.6050(7) 0.7548(6) 0.035(2) Uani 1 1 d . . .
C17 C 0.7009(6) 0.2421(6) 0.4618(5) 0.031(2) Uani 1 1 d . . .
C18 C 0.7931(6) 0.1725(6) 0.5181(5) 0.0286(19) Uani 1 1 d . . .
C19 C 0.8534(6) 0.3672(7) 0.2144(5) 0.031(2) Uani 1 1 d . . .
C20 C 0.8635(6) 0.4030(7) 0.2760(5) 0.028(2) Uani 1 1 d . . .
C21 C 0.9495(6) 0.0147(6) 0.3553(5) 0.0288(19) Uani 1 1 d . . .
C22 C 1.0344(7) 0.0405(7) 0.3494(5) 0.035(2) Uani 1 1 d . . .
C23 C 1.1274(6) -0.2801(6) 0.2524(5) 0.030(2) Uani 1 1 d . . .
C24 C 1.1179(7) -0.1726(6) 0.1898(6) 0.036(2) Uani 1 1 d . . .
C100 C 0.3928(7) 0.0959(7) 0.4758(5) 0.034(2) Uani 1 1 d . . .
C101 C 0.3760(8) 0.0092(8) 0.5341(6) 0.048(3) Uani 1 1 d . . .
H101 H 0.3686 -0.0360 0.5163 0.057 Uiso 1 1 calc R . .
C102 C 0.3704(8) -0.0101(8) 0.6131(6) 0.054(3) Uani 1 1 d . . .
H102 H 0.3603 -0.0699 0.6498 0.065 Uiso 1 1 calc R . .
C103 C 0.3784(8) 0.0520(8) 0.6445(6) 0.050(3) Uani 1 1 d . . .
H103 H 0.3741 0.0358 0.7013 0.060 Uiso 1 1 calc R . .
C104 C 0.3930(8) 0.1400(8) 0.5893(5) 0.046(2) Uani 1 1 d . . .
H104 H 0.3986 0.1847 0.6088 0.056 Uiso 1 1 calc R . .
C105 C 0.3994(7) 0.1625(7) 0.5053(5) 0.039(2) Uani 1 1 d . . .
C106 C 0.4112(6) 0.2536(6) 0.4539(5) 0.032(2) Uani 1 1 d . . .
H106 H 0.4215 0.2894 0.4799 0.038 Uiso 1 1 calc R . .
C107 C 0.4235(8) 0.3925(7) 0.3274(5) 0.042(2) Uani 1 1 d . . .
H107 H 0.4939 0.3708 0.3068 0.051 Uiso 1 1 calc R . .
C108 C 0.3560(7) 0.4493(7) 0.2569(5) 0.042(2) Uani 1 1 d . . .
H10A H 0.2859 0.4824 0.2743 0.050 Uiso 1 1 calc R . .
H10B H 0.3720 0.5061 0.2150 0.050 Uiso 1 1 calc R . .
C109 C 0.3609(7) 0.4019(7) 0.1464(5) 0.041(2) Uani 1 1 d . . .
H110 H 0.3528 0.4714 0.1123 0.049 Uiso 1 1 calc R . .
C110 C 0.3639(7) 0.3389(9) 0.1077(6) 0.047(3) Uani 1 1 d . . .
C111 C 0.3585(7) 0.3812(9) 0.0214(6) 0.059(3) Uani 1 1 d . . .
H112 H 0.3544 0.4501 -0.0085 0.071 Uiso 1 1 calc R . .
C112 C 0.3591(8) 0.3231(10) -0.0214(7) 0.063(4) Uani 1 1 d . . .
H113 H 0.3580 0.3512 -0.0791 0.076 Uiso 1 1 calc R . .
C113 C 0.3614(8) 0.2248(10) 0.0232(7) 0.057(3) Uani 1 1 d . . .
H114 H 0.3577 0.1868 -0.0043 0.068 Uiso 1 1 calc R . .
C114 C 0.3687(7) 0.1807(8) 0.1062(6) 0.046(3) Uani 1 1 d . . .
H115 H 0.3749 0.1109 0.1348 0.056 Uiso 1 1 calc R . .
C115 C 0.3671(7) 0.2368(9) 0.1494(5) 0.044(3) Uani 1 1 d . . .
C116 C 0.4038(8) 0.4620(7) 0.3744(6) 0.052(3) Uani 1 1 d . . .
H10C H 0.4489 0.4206 0.4212 0.078 Uiso 1 1 calc R . .
H10D H 0.3344 0.4862 0.3935 0.078 Uiso 1 1 calc R . .
H10E H 0.4155 0.5235 0.3386 0.078 Uiso 1 1 calc R . .
C200 C 0.6074(7) 0.8394(8) 0.4682(6) 0.044(3) Uani 1 1 d . . .
C201 C 0.6243(8) 0.8689(8) 0.5253(6) 0.052(3) Uani 1 1 d . . .
H201 H 0.6354 0.9296 0.5080 0.062 Uiso 1 1 calc R . .
C202 C 0.6246(9) 0.8065(12) 0.6079(8) 0.079(4) Uani 1 1 d . . .
H202 H 0.6315 0.8302 0.6456 0.095 Uiso 1 1 calc R . .
C203 C 0.6159(9) 0.7174(10) 0.6378(7) 0.059(3) Uani 1 1 d . . .
H203 H 0.6207 0.6770 0.6947 0.071 Uiso 1 1 calc R . .
C204 C 0.5997(8) 0.6841(10) 0.5845(7) 0.063(3) Uani 1 1 d . . .
H204 H 0.5915 0.6213 0.6048 0.075 Uiso 1 1 calc R . .
C205 C 0.5955(7) 0.7445(8) 0.4992(6) 0.042(2) Uani 1 1 d . . .
C206 C 0.5828(7) 0.7064(7) 0.4473(6) 0.043(2) Uani 1 1 d . . .
H206 H 0.5724 0.6447 0.4734 0.052 Uiso 1 1 calc R . .
C207 C 0.5672(7) 0.6942(8) 0.3220(6) 0.046(2) Uani 1 1 d . . .
H207 H 0.4954 0.7333 0.3056 0.055 Uiso 1 1 calc R . .
C208 C 0.6261(10) 0.7082(10) 0.2520(7) 0.069(4) Uani 1 1 d . . .
H20D H 0.6052 0.6948 0.2116 0.083 Uiso 1 1 calc R . .
H20E H 0.6970 0.6575 0.2657 0.083 Uiso 1 1 calc R . .
C209 C 0.6141(10) 0.8723(10) 0.1396(7) 0.072(4) Uani 1 1 d . . .
H210 H 0.6138 0.8408 0.1051 0.086 Uiso 1 1 calc R . .
C210 C 0.6149(8) 0.9733(9) 0.1020(6) 0.054(3) Uani 1 1 d . . .
C211 C 0.6199(8) 1.0189(10) 0.0145(7) 0.068(4) Uani 1 1 d . . .
H212 H 0.6237 0.9792 -0.0147 0.082 Uiso 1 1 calc R . .
C212 C 0.6195(9) 1.1138(9) -0.0286(7) 0.062(3) Uani 1 1 d . . .
H213 H 0.6184 1.1428 -0.0863 0.075 Uiso 1 1 calc R . .
C213 C 0.6209(9) 1.1693(9) 0.0167(8) 0.075(4) Uani 1 1 d . . .
H214 H 0.6249 1.2344 -0.0123 0.090 Uiso 1 1 calc R . .
C214 C 0.6166(7) 1.1318(8) 0.1011(6) 0.046(3) Uani 1 1 d . . .
H215 H 0.6155 1.1716 0.1290 0.055 Uiso 1 1 calc R . .
C215 C 0.6138(7) 1.0314(9) 0.1454(6) 0.046(3) Uani 1 1 d . . .
C216 C 0.5937(10) 0.5768(9) 0.3695(8) 0.070(4) Uani 1 1 d . . .
H20A H 0.5511 0.5688 0.4179 0.104 Uiso 1 1 calc R . .
H20B H 0.6639 0.5377 0.3861 0.104 Uiso 1 1 calc R . .
H20C H 0.5831 0.5487 0.3350 0.104 Uiso 1 1 calc R . .
C300 C 0.1136(6) 0.2377(5) 0.9901(3) 0.047(3) Uani 1 1 d GU . .
C301 C 0.1216(6) 0.1396(4) 1.0459(4) 0.073(4) Uani 1 1 d GU . .
H301 H 0.1267 0.0888 1.0275 0.088 Uiso 1 1 calc R . .
C302 C 0.1221(6) 0.1157(4) 1.1288(4) 0.076(4) Uani 1 1 d GU . .
H302 H 0.1276 0.0486 1.1669 0.091 Uiso 1 1 calc R . .
C303 C 0.1146(5) 0.1900(5) 1.1558(3) 0.053(3) Uani 1 1 d GU . .
H303 H 0.1150 0.1737 1.2124 0.063 Uiso 1 1 calc R . .
C304 C 0.1066(5) 0.2882(4) 1.0999(4) 0.045(3) Uani 1 1 d GU . .
H304 H 0.1015 0.3389 1.1184 0.054 Uiso 1 1 calc R . .
C305 C 0.1061(5) 0.3120(4) 1.0171(3) 0.041(2) Uani 1 1 d GU . .
C306 C 0.1061(6) 0.4124(6) 0.9619(5) 0.034(2) Uani 1 1 d . . .
H306 H 0.1030 0.4574 0.9858 0.040 Uiso 1 1 calc R . .
C307 C 0.1251(8) 0.5412(7) 0.8335(6) 0.044(3) Uani 1 1 d . . .
H307 H 0.1980 0.5173 0.8206 0.052 Uiso 1 1 calc R . .
C308 C 0.0705(9) 0.5893(8) 0.7555(6) 0.053(3) Uani 1 1 d . . .
H30D H -0.0025 0.6228 0.7644 0.064 Uiso 1 1 calc R . .
H30E H 0.0895 0.6440 0.7140 0.064 Uiso 1 1 calc R . .
C309 C 0.1064(9) 0.5197(11) 0.6495(7) 0.068(4) Uani 1 1 d . . .
H310 H 0.1010 0.5868 0.6115 0.082 Uiso 1 1 calc R . .
C310 C 0.1221(6) 0.4439(7) 0.6183(5) 0.063(3) Uani 1 1 d GU . .
C311 C 0.1353(7) 0.4748(7) 0.5345(5) 0.102(5) Uani 1 1 d GU . .
H99B H 0.1354 0.5414 0.5028 0.122 Uiso 1 1 calc R . .
C312 C 0.1481(7) 0.4082(9) 0.4972(4) 0.102(5) Uani 1 1 d GU . .
H313 H 0.1571 0.4293 0.4399 0.122 Uiso 1 1 calc R . .
C313 C 0.1479(6) 0.3107(8) 0.5435(6) 0.100(5) Uani 1 1 d GU . .
H314 H 0.1567 0.2651 0.5180 0.120 Uiso 1 1 calc R . .
C314 C 0.1348(6) 0.2798(6) 0.6273(6) 0.087(4) Uani 1 1 d GU . .
H315 H 0.1346 0.2131 0.6589 0.105 Uiso 1 1 calc R . .
C315 C 0.1219(6) 0.3464(7) 0.6646(4) 0.065(3) Uani 1 1 d GU . .
C316 C 0.0942(7) 0.6173(7) 0.8745(6) 0.043(2) Uani 1 1 d . . .
H30A H 0.1321 0.5812 0.9250 0.065 Uiso 1 1 calc R . .
H30B H 0.0226 0.6427 0.8870 0.065 Uiso 1 1 calc R . .
H30C H 0.1076 0.6775 0.8382 0.065 Uiso 1 1 calc R . .
C400 C 0.8677(8) 0.2009(9) 0.9747(8) 0.058(3) Uani 1 1 d . . .
C401 C 0.8629(9) 0.2323(10) 1.0336(8) 0.070(4) Uani 1 1 d . . .
H401 H 0.8559 0.3017 1.0183 0.083 Uiso 1 1 calc R . .
C402 C 0.8674(10) 0.1710(13) 1.1147(10) 0.090(5) Uani 1 1 d . . .
H402 H 0.8643 0.1999 1.1523 0.108 Uiso 1 1 calc R . .
C403 C 0.8758(10) 0.0740(14) 1.1438(7) 0.084(5) Uani 1 1 d . . .
H403 H 0.8800 0.0337 1.2006 0.101 Uiso 1 1 calc R . .
C404 C 0.8783(8) 0.0337(9) 1.0899(7) 0.067(4) Uani 1 1 d . . .
H404 H 0.8833 -0.0356 1.1093 0.080 Uiso 1 1 calc R . .
C405 C 0.8735(7) 0.0945(9) 1.0040(7) 0.059(3) Uani 1 1 d . . .
C406 C 0.8722(7) 0.0465(8) 0.9521(6) 0.047(3) Uani 1 1 d . . .
H406 H 0.8725 -0.0210 0.9771 0.057 Uiso 1 1 calc R . .
C407 C 0.8600(8) 0.0467(8) 0.8211(6) 0.045(3) Uani 1 1 d . . .
H407 H 0.7890 0.0880 0.8024 0.054 Uiso 1 1 calc R . .
C408 C 0.9237(7) 0.0686(7) 0.7476(6) 0.048(3) Uani 1 1 d . . .
H40D H 0.9953 0.0239 0.7622 0.058 Uiso 1 1 calc R . .
H40E H 0.9096 0.0530 0.7053 0.058 Uiso 1 1 calc R . .
C409 C 0.8967(8) 0.2347(8) 0.6432(7) 0.053(3) Uani 1 1 d . . .
H410 H 0.9072 0.2022 0.6062 0.063 Uiso 1 1 calc R . .
C410 C 0.8771(6) 0.3486(5) 0.6073(5) 0.0839(19) Uani 1 1 d G . .
C411 C 0.8647(6) 0.4011(6) 0.5235(5) 0.0839(19) Uani 1 1 d G . .
H412 H 0.8669 0.3653 0.4915 0.101 Uiso 1 1 calc R . .
C412 C 0.8491(6) 0.5059(6) 0.4865(4) 0.0839(19) Uani 1 1 d G . .
H413 H 0.8406 0.5418 0.4292 0.101 Uiso 1 1 calc R . .
C413 C 0.8459(6) 0.5583(5) 0.5333(5) 0.0839(19) Uani 1 1 d G . .
H414 H 0.8352 0.6299 0.5080 0.101 Uiso 1 1 calc R . .
C414 C 0.8583(6) 0.5058(6) 0.6170(5) 0.0839(19) Uani 1 1 d G . .
H415 H 0.8561 0.5416 0.6490 0.101 Uiso 1 1 calc R . .
C415 C 0.8739(6) 0.4010(7) 0.6540(4) 0.0839(19) Uani 1 1 d G . .
C416 C 0.8813(9) -0.0725(8) 0.8664(7) 0.061(3) Uani 1 1 d . . .
H40A H 0.8351 -0.0794 0.9123 0.091 Uiso 1 1 calc R . .
H40B H 0.9502 -0.1152 0.8864 0.091 Uiso 1 1 calc R . .
H40C H 0.8719 -0.0972 0.8287 0.091 Uiso 1 1 calc R . .
N100 N 0.4098(5) 0.2940(5) 0.3763(5) 0.0355(18) Uani 1 1 d . . .
N101 N 0.3680(6) 0.3746(6) 0.2227(5) 0.043(2) Uani 1 1 d . . .
N200 N 0.5832(5) 0.7426(6) 0.3707(4) 0.0374(19) Uani 1 1 d . . .
N201 N 0.6138(7) 0.8212(7) 0.2165(5) 0.060(3) Uani 1 1 d . . .
N300 N 0.1098(5) 0.4459(6) 0.8840(5) 0.0380(19) Uani 1 1 d . A .
N301 N 0.0986(7) 0.5037(8) 0.7287(5) 0.058(2) Uani 1 1 d . A .
N400 N 0.8707(5) 0.0897(6) 0.8735(5) 0.042(2) Uani 1 1 d . . .
N401 N 0.9005(6) 0.1776(7) 0.7183(5) 0.050(2) Uani 1 1 d . . .
O1 O 0.0982(4) -0.2060(4) 0.9847(4) 0.0355(14) Uani 1 1 d . . .
O2 O 0.2564(4) -0.3299(4) 1.0798(3) 0.0336(14) Uani 1 1 d . . .
O3 O 0.1921(5) -0.2081(4) 0.8738(3) 0.0381(15) Uani 1 1 d . . .
O4 O 0.3559(4) -0.3450(5) 0.9723(4) 0.0375(16) Uani 1 1 d . . .
O5 O 0.3634(5) -0.1409(5) 0.8314(4) 0.0378(15) Uani 1 1 d . . .
O6 O 0.5090(5) -0.3376(5) 0.8418(4) 0.0435(17) Uani 1 1 d . . .
O7 O 0.4816(5) -0.1017(4) 0.8414(3) 0.0377(15) Uani 1 1 d . . .
O8 O 0.6210(5) -0.2890(5) 0.8500(4) 0.0399(16) Uani 1 1 d . . .
O9 O 0.6126(5) -0.2236(5) 0.9741(3) 0.0376(16) Uani 1 1 d . . .
O10 O 0.7717(4) -0.2524(4) 0.8801(3) 0.0365(15) Uani 1 1 d . . .
O11 O 0.7051(4) -0.3367(4) 1.0850(3) 0.0341(14) Uani 1 1 d . . .
O12 O 0.8706(4) -0.3757(5) 0.9867(4) 0.0408(16) Uani 1 1 d . . .
O13 O 0.8593(5) -0.2971(5) 1.1273(5) 0.059(2) Uani 1 1 d . . .
O14 O 1.0189(4) -0.4752(4) 1.1124(3) 0.0376(15) Uani 1 1 d . . .
O15 O 0.9674(4) -0.2351(4) 1.1176(4) 0.0420(16) Uani 1 1 d . . .
O16 O 1.1183(5) -0.4042(4) 1.1013(3) 0.0379(16) Uani 1 1 d . . .
O17 O 0.6476(5) -0.1084(5) 0.7370(3) 0.0404(16) Uani 1 1 d . . .
O18 O 0.6241(5) -0.0384(5) 0.8513(3) 0.0377(16) Uani 1 1 d . . .
O19 O 0.6362(4) 0.0449(4) 0.6399(3) 0.0292(14) Uani 1 1 d . . .
O20 O 0.6294(5) 0.1092(5) 0.7593(3) 0.0386(16) Uani 1 1 d . . .
O21 O 0.4680(5) 0.2943(5) 0.6225(4) 0.0461(17) Uani 1 1 d . . .
O22 O 0.6197(5) 0.3276(5) 0.6426(4) 0.0434(17) Uani 1 1 d . . .
O23 O 0.3636(5) 0.4575(5) 0.6124(4) 0.0481(18) Uani 1 1 d . . .
O24 O 0.5091(4) 0.4941(4) 0.6264(4) 0.0369(14) Uani 1 1 d . . .
O25 O 0.2191(4) 0.6685(5) 0.5854(4) 0.0382(15) Uani 1 1 d . . .
O26 O 0.3782(5) 0.6403(5) 0.4914(4) 0.0446(17) Uani 1 1 d . . .
O27 O 0.1197(5) 0.7622(5) 0.4775(4) 0.0436(17) Uani 1 1 d . . .
O28 O 0.2848(5) 0.7417(5) 0.3794(4) 0.0415(16) Uani 1 1 d . . .
O29 O 0.3644(4) 0.7061(4) 0.6177(3) 0.0337(14) Uani 1 1 d . . .
O30 O 0.3428(5) 0.5427(5) 0.7287(4) 0.0383(15) Uani 1 1 d . . .
O31 O 0.3461(6) 0.7724(5) 0.7095(3) 0.0509(19) Uani 1 1 d . . .
O32 O 0.3414(5) 0.5931(5) 0.8272(4) 0.0404(16) Uani 1 1 d . . .
O33 O 0.6184(5) 0.2625(5) 0.4950(4) 0.0390(16) Uani 1 1 d . . .
O34 O 0.7809(4) 0.1445(4) 0.5928(3) 0.0343(14) Uani 1 1 d . . .
O35 O 0.7202(4) 0.2702(4) 0.3870(3) 0.0327(14) Uani 1 1 d . . .
O36 O 0.8768(4) 0.1507(4) 0.4825(3) 0.0333(15) Uani 1 1 d . . .
O37 O 0.8457(5) 0.2797(4) 0.2442(3) 0.0369(16) Uani 1 1 d . . .
O38 O 0.8723(4) 0.3379(4) 0.3503(3) 0.0327(14) Uani 1 1 d . . .
O39 O 0.8534(4) 0.4220(4) 0.1412(3) 0.0351(15) Uani 1 1 d . . .
O40 O 0.8638(5) 0.4892(5) 0.2516(4) 0.0408(16) Uani 1 1 d . . .
O41 O 0.8643(4) 0.0823(4) 0.3647(4) 0.0347(15) Uani 1 1 d . . .
O42 O 1.0092(4) 0.1297(4) 0.3511(3) 0.0329(14) Uani 1 1 d . . .
O43 O 0.9677(4) -0.0691(5) 0.3515(4) 0.0406(15) Uani 1 1 d . . .
O44 O 1.1201(5) -0.0250(5) 0.3437(4) 0.0419(16) Uani 1 1 d . . .
O45 O 1.1291(5) -0.2997(5) 0.3252(4) 0.0428(17) Uani 1 1 d . . .
O46 O 1.1224(5) -0.1113(5) 0.2149(4) 0.0416(15) Uani 1 1 d . . .
O47 O 1.1285(5) -0.3421(4) 0.2238(4) 0.0393(16) Uani 1 1 d . . .
O48 O 1.1067(4) -0.1554(4) 0.1163(4) 0.0349(15) Uani 1 1 d . . .
O100 O 0.3982(5) 0.1125(5) 0.3987(4) 0.0408(16) Uani 1 1 d . . .
O101 O 0.3746(4) 0.1862(4) 0.2324(3) 0.0364(15) Uani 1 1 d . . .
O200 O 0.6017(6) 0.8981(5) 0.3920(4) 0.0547(19) Uani 1 1 d . . .
O201 O 0.6106(5) 0.9967(5) 0.2262(4) 0.0412(16) Uani 1 1 d . . .
O300 O 0.1208(7) 0.2506(5) 0.9118(5) 0.074(3) Uani 1 1 d . A .
O301 O 0.1097(5) 0.3108(5) 0.7473(4) 0.0468(18) Uani 1 1 d . A .
O400 O 0.8566(6) 0.2604(6) 0.8993(5) 0.061(2) Uani 1 1 d . . .
O401 O 0.8832(5) 0.3565(5) 0.7346(4) 0.0451(17) Uani 1 1 d . . .
Cr1 Cr 0.11159(10) -0.27585(11) 1.10410(8) 0.0335(4) Uani 1 1 d . . .
Cr2 Cr 0.62704(11) -0.16870(11) 0.85502(8) 0.0352(4) Uani 1 1 d . . .
Cr3 Cr 0.36262(11) 0.58633(11) 0.61037(9) 0.0357(4) Uani 1 1 d . . .
Cr4 Cr 0.86340(11) 0.21017(10) 0.36259(8) 0.0324(4) Uani 1 1 d . . .
Mn1 Mn 0.34800(11) -0.27729(11) 0.84059(8) 0.0405(4) Uani 1 1 d . . .
Mn2 Mn 0.86162(10) -0.43584(10) 1.11939(8) 0.0365(3) Uani 1 1 d . . .
Mn3 Mn 0.62620(10) 0.19190(10) 0.62764(8) 0.0345(3) Uani 1 1 d . . .
Mn4 Mn 1.12832(11) -0.16857(11) 0.34396(9) 0.0415(4) Uani 1 1 d . . .
Mn5 Mn 0.38764(10) 0.23427(10) 0.30859(8) 0.0323(3) Uani 1 1 d . . .
Mn6 Mn 0.60138(10) 0.87181(11) 0.30235(9) 0.0393(4) Uani 1 1 d . . .
Mn7 Mn 0.10816(10) 0.37091(11) 0.81916(9) 0.0392(4) Uani 1 1 d . . .
Mn8 Mn 0.87892(11) 0.22674(11) 0.80817(9) 0.0420(4) Uani 1 1 d . . .
Cl1 Cl 0.8990(3) 0.8650(3) 0.6683(3) 0.0454(12) Uani 0.50 1 d P . .
Cl2 Cl 1.0956(4) 0.8623(3) 0.6733(3) 0.0453(13) Uani 0.50 1 d P . .
C1D C 0.9949(14) 0.8892(14) 0.6109(10) 0.041(4) Uiso 0.50 1 d P . .
H1D1 H 0.9675 0.9642 0.5726 0.049 Uiso 0.50 1 calc PR . .
H1D2 H 1.0249 0.8444 0.5783 0.049 Uiso 0.50 1 calc PR . .
Cl3 Cl 0.3852(3) -0.2716(4) 1.1911(2) 0.0379(10) Uani 0.50 1 d PD . .
Cl4 Cl 0.3386(8) -0.1254(7) 1.0271(5) 0.157(6) Uani 0.50 1 d PD . .
C2D C 0.4188(19) -0.2539(16) 1.0916(9) 0.087(8) Uiso 0.50 1 d PD . .
H2D1 H 0.4148 -0.3073 1.0784 0.105 Uiso 0.50 1 calc PR . .
H2D2 H 0.4886 -0.2639 1.0832 0.105 Uiso 0.50 1 calc PR . .
Cl5 Cl 0.5888(4) 0.4900(5) 0.1816(3) 0.0616(15) Uani 0.50 1 d PD . .
Cl6 Cl 0.5847(6) 0.4234(12) 0.0523(10) 0.213(8) Uani 0.50 1 d PD . .
C3D C 0.649(2) 0.396(2) 0.1308(16) 0.118(11) Uiso 0.50 1 d PD . .
H3D1 H 0.7152 0.3940 0.1105 0.141 Uiso 0.50 1 calc PR . .
H3D2 H 0.6610 0.3247 0.1716 0.141 Uiso 0.50 1 calc PR . .
O1M O 0.5541(4) 0.1565(5) 0.2816(4) 0.0414(16) Uani 1 1 d . . .
C1M C 0.6352(8) 0.1243(9) 0.3311(8) 0.067(4) Uani 1 1 d . . .
O2M O 0.2207(4) 0.2953(5) 0.3393(4) 0.0437(16) Uani 1 1 d . . .
C2M C 0.1430(12) 0.3679(14) 0.2824(10) 0.121(7) Uani 1 1 d . . .
O3M O 0.7690(7) 0.7780(7) 0.3205(10) 0.153(6) Uani 1 1 d D . .
C3M C 0.8469(14) 0.797(2) 0.2884(10) 0.258(19) Uani 1 1 d D . .
O4M O 0.4368(5) 0.9717(5) 0.2873(4) 0.0443(16) Uani 1 1 d . . .
C4M C 0.3550(8) 0.9514(10) 0.3362(8) 0.067(4) Uani 1 1 d . . .
O5M O 1.0458(5) 0.1528(6) 0.8183(5) 0.061(2) Uani 1 1 d . . .
C5M C 1.1171(9) 0.0557(8) 0.8682(10) 0.085(5) Uani 1 1 d . . .
O6M O 0.7088(5) 0.3127(5) 0.7783(4) 0.0551(19) Uani 1 1 d . . .
C6M C 0.6436(9) 0.4032(10) 0.7967(8) 0.080(4) Uani 1 1 d . . .
O7M O -0.0581(5) 0.4390(6) 0.8178(5) 0.066(2) Uani 1 1 d . A .
C7M C -0.1408(11) 0.5011(12) 0.8511(10) 0.101(5) Uani 1 1 d . . .
O8MA O 0.2797(10) 0.3252(9) 0.7850(7) 0.044(3) Uiso 0.50 1 d PD A 1
C8MA C 0.3461(15) 0.2139(11) 0.8047(13) 0.049(5) Uiso 0.50 1 d PD A 1
O8MB O 0.2775(12) 0.2655(12) 0.8403(9) 0.064(4) Uiso 0.50 1 d PD A 2
C8MB C 0.353(2) 0.263(3) 0.778(2) 0.120(13) Uiso 0.50 1 d PD A 2
O9M O 0.8460(12) 0.8266(12) 0.4265(8) 0.068(4) Uiso 0.50 1 d PD B 1
C9M C 0.8733(17) 0.7829(18) 0.5130(11) 0.061(6) Uiso 0.50 1 d PD B 1
O1W O 0.8915(15) 0.7406(15) 0.5842(11) 0.089(5) Uiso 0.50 1 d P C 2
O10M O 0.1460(9) 0.1547(8) 0.4186(6) 0.034(3) Uiso 0.50 1 d PD D 1
C10M C 0.1303(19) 0.0911(17) 0.4993(11) 0.066(6) Uiso 0.50 1 d PD D 1
O2W O 0.1131(16) 0.0615(15) 0.5811(11) 0.096(6) Uiso 0.50 1 d P E 2

loop_
_atom_site_aniso_label
_atom_site_aniso_U_11
_atom_site_aniso_U_22
_atom_site_aniso_U_33
_atom_site_aniso_U_23
_atom_site_aniso_U_13
_atom_site_aniso_U_12
C1 0.036(5) 0.028(4) 0.032(5) -0.008(4) -0.006(4) -0.017(4)
C2 0.044(6) 0.020(4) 0.030(5) -0.009(3) -0.002(4) -0.014(4)
C3 0.048(6) 0.029(5) 0.021(4) -0.011(3) 0.004(4) -0.015(5)
C4 0.040(6) 0.042(5) 0.024(4) -0.013(4) 0.006(4) -0.019(5)
C5 0.033(5) 0.019(4) 0.042(5) -0.010(4) 0.000(4) -0.011(4)
C6 0.030(5) 0.036(5) 0.036(5) -0.009(4) -0.001(4) -0.016(4)
C7 0.032(5) 0.027(5) 0.053(6) -0.013(4) 0.006(4) -0.016(4)
C8 0.025(5) 0.026(4) 0.037(5) -0.002(4) -0.004(4) -0.013(4)
C9 0.029(5) 0.040(5) 0.033(5) -0.013(4) 0.004(4) -0.022(4)
C10 0.029(5) 0.031(5) 0.039(5) -0.022(4) 0.005(4) -0.018(4)
C11 0.026(5) 0.050(6) 0.060(6) -0.040(5) 0.017(4) -0.021(5)
C12 0.032(5) 0.036(5) 0.042(5) -0.016(4) -0.001(4) -0.015(5)
C13 0.038(6) 0.036(5) 0.052(6) -0.025(5) 0.004(5) -0.016(5)
C14 0.027(5) 0.039(5) 0.049(6) -0.029(5) 0.006(4) -0.013(4)
C15 0.038(5) 0.040(5) 0.035(5) -0.023(4) 0.009(4) -0.021(4)
C16 0.029(5) 0.042(5) 0.043(6) -0.017(4) 0.002(4) -0.021(4)
C17 0.022(5) 0.026(4) 0.043(5) -0.011(4) -0.006(4) -0.009(4)
C18 0.026(5) 0.024(4) 0.034(5) -0.004(4) -0.004(4) -0.015(4)
C19 0.030(5) 0.031(5) 0.025(5) -0.009(4) -0.004(4) -0.009(4)
C20 0.023(5) 0.025(4) 0.038(5) -0.021(4) 0.008(4) -0.008(4)
C21 0.025(5) 0.023(4) 0.038(5) -0.010(4) -0.002(4) -0.011(4)
C22 0.035(5) 0.033(5) 0.038(5) -0.012(4) -0.001(4) -0.017(4)
C23 0.032(5) 0.024(4) 0.043(5) -0.018(4) 0.005(4) -0.014(4)
C24 0.029(5) 0.024(5) 0.051(6) -0.020(4) 0.003(4) -0.007(4)
C100 0.032(5) 0.029(5) 0.042(6) -0.011(4) -0.006(4) -0.014(4)
C101 0.065(7) 0.050(6) 0.044(6) -0.020(5) 0.005(5) -0.038(6)
C102 0.065(8) 0.033(5) 0.049(6) 0.003(5) -0.010(5) -0.023(5)
C103 0.068(8) 0.051(6) 0.034(5) -0.005(5) -0.017(5) -0.033(6)
C104 0.056(7) 0.056(6) 0.035(5) -0.007(5) -0.012(5) -0.035(5)
C105 0.040(6) 0.038(5) 0.044(5) -0.012(4) -0.003(4) -0.023(5)
C106 0.039(5) 0.025(4) 0.037(5) -0.016(4) -0.005(4) -0.013(4)
C107 0.048(6) 0.039(5) 0.042(5) -0.009(4) 0.005(5) -0.029(5)
C108 0.043(6) 0.024(4) 0.048(6) 0.004(4) -0.016(5) -0.017(4)
C109 0.034(5) 0.034(5) 0.034(5) -0.005(4) -0.002(4) -0.005(4)
C110 0.031(6) 0.064(7) 0.037(5) -0.025(5) -0.009(4) -0.007(5)
C111 0.035(6) 0.060(7) 0.040(6) -0.002(5) -0.004(5) -0.003(5)
C112 0.046(7) 0.066(7) 0.047(6) -0.030(6) -0.012(5) 0.008(6)
C113 0.035(6) 0.076(8) 0.063(8) -0.037(7) 0.003(5) -0.020(6)
C114 0.025(5) 0.059(6) 0.058(7) -0.032(5) -0.004(5) -0.011(5)
C115 0.028(5) 0.070(7) 0.026(5) -0.017(5) -0.005(4) -0.015(5)
C116 0.059(7) 0.033(5) 0.061(6) -0.012(5) -0.012(5) -0.019(5)
C200 0.026(5) 0.043(6) 0.062(7) -0.035(5) -0.010(5) 0.001(5)
C201 0.057(7) 0.035(5) 0.069(8) -0.025(5) -0.024(6) -0.010(5)
C202 0.065(8) 0.107(11) 0.084(10) -0.081(9) -0.008(7) -0.011(8)
C203 0.057(7) 0.078(8) 0.067(7) -0.054(7) 0.013(6) -0.030(7)
C204 0.041(6) 0.093(9) 0.066(7) -0.052(7) 0.023(6) -0.029(6)
C205 0.025(5) 0.063(6) 0.057(6) -0.044(5) 0.013(4) -0.020(5)
C206 0.040(6) 0.041(5) 0.054(6) -0.028(5) 0.011(5) -0.017(5)
C207 0.037(6) 0.059(6) 0.066(6) -0.045(5) 0.011(5) -0.026(5)
C208 0.074(9) 0.079(8) 0.082(8) -0.061(7) 0.024(7) -0.038(7)
C209 0.095(10) 0.083(9) 0.073(8) -0.063(7) 0.051(8) -0.057(8)
C210 0.054(7) 0.063(7) 0.042(6) -0.033(5) 0.010(5) -0.016(6)
C211 0.046(7) 0.079(9) 0.056(7) -0.031(6) 0.000(6) -0.006(6)
C212 0.062(8) 0.060(8) 0.049(6) -0.024(6) -0.001(6) -0.012(6)
C213 0.044(7) 0.047(7) 0.078(9) 0.007(6) -0.013(6) 0.000(6)
C214 0.033(6) 0.047(6) 0.044(6) -0.010(5) -0.003(4) -0.013(5)
C215 0.023(5) 0.074(7) 0.042(6) -0.027(5) 0.003(4) -0.020(5)
C216 0.067(8) 0.070(8) 0.087(8) -0.044(7) 0.032(7) -0.042(7)
C300 0.058(7) 0.024(5) 0.062(7) -0.015(5) -0.010(5) -0.017(5)
C301 0.114(10) 0.033(5) 0.082(8) -0.016(6) -0.018(7) -0.039(6)
C302 0.094(10) 0.032(6) 0.085(9) -0.003(6) 0.009(7) -0.036(6)
C303 0.048(6) 0.042(6) 0.061(7) -0.012(5) 0.003(5) -0.022(5)
C304 0.034(5) 0.038(5) 0.060(6) -0.022(5) 0.013(5) -0.017(5)
C305 0.028(5) 0.035(5) 0.060(6) -0.024(5) 0.006(4) -0.011(4)
C306 0.020(4) 0.025(4) 0.054(6) -0.022(4) 0.008(4) -0.006(4)
C307 0.048(6) 0.038(5) 0.050(6) -0.019(5) 0.012(5) -0.025(5)
C308 0.087(8) 0.045(6) 0.052(6) -0.026(5) 0.019(6) -0.049(6)
C309 0.078(9) 0.110(10) 0.051(7) -0.037(7) 0.019(6) -0.068(8)
C310 0.054(7) 0.116(10) 0.067(8) -0.053(7) 0.019(6) -0.064(7)
C311 0.097(11) 0.181(14) 0.080(9) -0.058(9) 0.038(8) -0.108(11)
C312 0.088(10) 0.207(16) 0.107(10) -0.125(11) 0.061(8) -0.104(11)
C313 0.050(7) 0.179(15) 0.140(12) -0.136(12) 0.033(8) -0.051(9)
C314 0.048(7) 0.145(12) 0.113(10) -0.106(9) 0.026(7) -0.037(8)
C315 0.037(6) 0.114(10) 0.096(9) -0.082(8) 0.026(6) -0.047(7)
C316 0.049(6) 0.035(5) 0.057(6) -0.019(5) 0.014(5) -0.032(5)
C400 0.052(7) 0.050(7) 0.079(8) -0.045(7) -0.021(6) -0.001(6)
C401 0.076(9) 0.057(7) 0.079(9) -0.038(7) -0.027(7) -0.011(7)
C402 0.075(9) 0.090(11) 0.118(13) -0.083(11) -0.034(9) 0.004(9)
C403 0.063(9) 0.132(14) 0.044(7) -0.049(8) -0.015(6) -0.016(9)
C404 0.045(7) 0.055(7) 0.069(8) -0.024(6) -0.015(6) 0.006(6)
C405 0.031(6) 0.069(8) 0.062(7) -0.031(6) -0.020(5) 0.002(5)
C406 0.033(5) 0.055(6) 0.050(6) -0.024(5) -0.010(5) -0.010(5)
C407 0.041(6) 0.042(5) 0.061(6) -0.035(5) -0.005(5) -0.010(5)
C408 0.050(6) 0.038(5) 0.068(7) -0.030(5) -0.027(5) -0.008(5)
C409 0.042(6) 0.058(7) 0.071(8) -0.022(6) -0.022(5) -0.026(5)
C410 0.053(3) 0.075(4) 0.099(4) 0.008(3) -0.036(3) -0.033(3)
C411 0.053(3) 0.075(4) 0.099(4) 0.008(3) -0.036(3) -0.033(3)
C412 0.053(3) 0.075(4) 0.099(4) 0.008(3) -0.036(3) -0.033(3)
C413 0.053(3) 0.075(4) 0.099(4) 0.008(3) -0.036(3) -0.033(3)
C414 0.053(3) 0.075(4) 0.099(4) 0.008(3) -0.036(3) -0.033(3)
C415 0.053(3) 0.075(4) 0.099(4) 0.008(3) -0.036(3) -0.033(3)
C416 0.065(8) 0.050(6) 0.079(8) -0.016(6) -0.028(6) -0.031(6)
N100 0.025(4) 0.024(4) 0.057(5) -0.013(3) -0.003(3) -0.012(3)
N101 0.032(4) 0.026(4) 0.058(6) -0.006(4) -0.009(4) -0.009(3)
N200 0.032(4) 0.052(5) 0.044(5) -0.034(4) 0.005(4) -0.019(4)
N201 0.080(7) 0.062(6) 0.058(6) -0.046(5) 0.038(5) -0.041(5)
N300 0.036(4) 0.038(4) 0.055(5) -0.026(4) 0.012(4) -0.025(4)
N301 0.073(7) 0.087(7) 0.050(5) -0.030(5) 0.006(5) -0.060(6)
N400 0.026(4) 0.044(5) 0.064(6) -0.027(4) -0.007(4) -0.014(4)
N401 0.051(5) 0.055(5) 0.054(5) -0.022(4) -0.015(4) -0.025(5)
O1 0.025(3) 0.029(3) 0.053(4) -0.013(3) -0.005(3) -0.012(3)
O2 0.027(3) 0.035(3) 0.039(3) -0.015(3) -0.003(3) -0.012(3)
O3 0.043(4) 0.033(3) 0.032(3) -0.004(3) -0.007(3) -0.017(3)
O4 0.021(3) 0.044(4) 0.042(4) -0.018(3) 0.005(3) -0.012(3)
O5 0.032(4) 0.047(4) 0.042(4) -0.025(3) -0.001(3) -0.016(3)
O6 0.051(4) 0.037(3) 0.059(4) -0.027(3) 0.015(3) -0.030(3)
O7 0.043(4) 0.031(3) 0.044(4) -0.019(3) -0.004(3) -0.014(3)
O8 0.037(4) 0.028(3) 0.049(4) -0.014(3) 0.011(3) -0.015(3)
O9 0.033(4) 0.041(4) 0.034(3) -0.014(3) 0.008(3) -0.016(3)
O10 0.036(4) 0.038(3) 0.032(3) -0.012(3) 0.010(3) -0.019(3)
O11 0.034(3) 0.038(3) 0.022(3) -0.006(3) -0.002(3) -0.014(3)
O12 0.021(3) 0.036(3) 0.048(4) -0.014(3) 0.002(3) -0.003(3)
O13 0.035(4) 0.035(4) 0.106(6) -0.032(4) 0.010(4) -0.015(3)
O14 0.029(3) 0.026(3) 0.052(4) -0.010(3) -0.010(3) -0.009(3)
O15 0.031(4) 0.027(3) 0.068(4) -0.025(3) 0.011(3) -0.012(3)
O16 0.031(4) 0.033(3) 0.046(4) -0.016(3) 0.004(3) -0.012(3)
O17 0.059(4) 0.039(4) 0.037(3) -0.024(3) 0.004(3) -0.026(3)
O18 0.055(4) 0.040(3) 0.024(3) -0.013(3) 0.005(3) -0.026(3)
O19 0.031(3) 0.026(3) 0.036(3) -0.018(3) 0.006(3) -0.014(3)
O20 0.049(4) 0.049(4) 0.043(4) -0.030(3) 0.014(3) -0.035(3)
O21 0.028(4) 0.051(4) 0.078(5) -0.045(4) 0.007(3) -0.017(3)
O22 0.029(4) 0.042(4) 0.068(4) -0.025(3) 0.002(3) -0.020(3)
O23 0.019(3) 0.048(4) 0.091(5) -0.045(4) 0.004(3) -0.012(3)
O24 0.025(3) 0.029(3) 0.060(4) -0.019(3) -0.009(3) -0.009(3)
O25 0.028(3) 0.044(4) 0.050(4) -0.034(3) 0.008(3) -0.011(3)
O26 0.028(4) 0.062(4) 0.057(4) -0.036(4) 0.004(3) -0.020(3)
O27 0.026(4) 0.047(4) 0.055(4) -0.022(3) -0.007(3) -0.009(3)
O28 0.034(4) 0.045(4) 0.046(4) -0.023(3) 0.003(3) -0.013(3)
O29 0.038(4) 0.038(3) 0.032(3) -0.015(3) -0.002(3) -0.020(3)
O30 0.040(4) 0.042(4) 0.048(4) -0.017(3) 0.002(3) -0.030(3)
O31 0.090(6) 0.047(4) 0.034(3) -0.015(3) 0.006(4) -0.046(4)
O32 0.055(4) 0.041(3) 0.034(4) -0.011(3) -0.001(3) -0.031(3)
O33 0.026(4) 0.030(3) 0.051(4) -0.006(3) -0.001(3) -0.012(3)
O34 0.031(3) 0.041(3) 0.029(3) -0.010(3) 0.002(3) -0.018(3)
O35 0.035(3) 0.029(3) 0.026(3) -0.002(2) -0.003(3) -0.015(3)
O36 0.028(4) 0.029(3) 0.033(3) -0.006(3) 0.000(3) -0.010(3)
O37 0.061(4) 0.031(3) 0.031(3) -0.010(3) 0.006(3) -0.034(3)
O38 0.036(4) 0.027(3) 0.036(3) -0.015(3) -0.006(3) -0.011(3)
O39 0.032(3) 0.028(3) 0.041(4) -0.009(3) 0.000(3) -0.013(3)
O40 0.043(4) 0.033(4) 0.050(4) -0.016(3) -0.002(3) -0.019(3)
O41 0.025(3) 0.025(3) 0.053(4) -0.011(3) -0.001(3) -0.013(3)
O42 0.027(3) 0.034(3) 0.046(3) -0.020(3) 0.006(3) -0.017(3)
O43 0.028(3) 0.034(3) 0.058(4) -0.013(3) -0.012(3) -0.012(3)
O44 0.026(4) 0.052(4) 0.060(4) -0.028(3) 0.002(3) -0.021(3)
O45 0.053(4) 0.037(4) 0.049(4) -0.020(3) -0.003(3) -0.023(3)
O46 0.049(4) 0.034(3) 0.051(4) -0.017(3) -0.009(3) -0.021(3)
O47 0.040(4) 0.031(3) 0.048(4) -0.025(3) 0.015(3) -0.014(3)
O48 0.033(4) 0.029(3) 0.042(4) -0.013(3) -0.001(3) -0.013(3)
O100 0.047(4) 0.034(3) 0.049(4) -0.019(3) 0.003(3) -0.021(3)
O101 0.033(3) 0.033(3) 0.037(3) -0.010(3) -0.007(3) -0.011(3)
O200 0.067(5) 0.039(4) 0.062(5) -0.019(4) -0.033(4) -0.015(4)
O201 0.040(4) 0.049(4) 0.046(4) -0.033(3) 0.014(3) -0.022(3)
O300 0.106(7) 0.028(4) 0.087(6) -0.019(4) -0.025(5) -0.021(4)
O301 0.029(3) 0.064(4) 0.072(5) -0.055(4) 0.007(3) -0.016(3)
O400 0.081(6) 0.047(4) 0.074(5) -0.037(4) -0.013(4) -0.025(4)
O401 0.029(4) 0.033(3) 0.076(5) -0.025(3) -0.004(3) -0.011(3)
Cr1 0.0275(8) 0.0303(7) 0.0453(8) -0.0194(7) 0.0051(7) -0.0125(7)
Cr2 0.0403(9) 0.0340(8) 0.0326(8) -0.0125(6) 0.0006(7) -0.0179(7)
Cr3 0.0274(8) 0.0382(8) 0.0496(9) -0.0253(7) 0.0006(7) -0.0135(7)
Cr4 0.0329(8) 0.0309(8) 0.0363(8) -0.0124(6) 0.0025(6) -0.0176(7)
Mn1 0.0510(10) 0.0460(8) 0.0387(8) -0.0212(7) 0.0086(7) -0.0310(8)
Mn2 0.0322(8) 0.0283(7) 0.0446(8) -0.0069(6) -0.0035(6) -0.0151(6)
Mn3 0.0306(8) 0.0360(8) 0.0404(8) -0.0175(6) 0.0053(6) -0.0169(7)
Mn4 0.0379(9) 0.0336(7) 0.0566(9) -0.0210(7) -0.0085(7) -0.0121(7)
Mn5 0.0269(7) 0.0266(7) 0.0395(7) -0.0094(6) -0.0055(6) -0.0098(6)
Mn6 0.0313(8) 0.0462(8) 0.0550(9) -0.0348(7) 0.0068(7) -0.0174(7)
Mn7 0.0323(8) 0.0398(8) 0.0590(9) -0.0313(7) 0.0062(7) -0.0178(7)
Mn8 0.0342(8) 0.0327(7) 0.0650(10) -0.0249(7) -0.0128(7) -0.0091(7)
Cl1 0.029(2) 0.021(2) 0.081(3) -0.030(2) -0.016(2) 0.0076(19)
Cl2 0.041(3) 0.023(2) 0.064(3) -0.027(2) 0.022(2) -0.007(2)
Cl3 0.031(2) 0.057(3) 0.027(2) -0.0133(19) -0.0061(18) -0.021(2)
Cl4 0.127(8) 0.115(7) 0.076(5) 0.000(4) 0.027(5) 0.016(6)
Cl5 0.048(3) 0.083(4) 0.069(3) -0.021(3) 0.023(3) -0.056(3)
Cl6 0.046(5) 0.282(16) 0.329(17) -0.238(15) -0.056(7) 0.038(7)
O1M 0.023(3) 0.043(4) 0.058(4) -0.023(3) -0.008(3) -0.008(3)
C1M 0.025(5) 0.062(7) 0.125(10) -0.059(7) -0.021(6) 0.001(5)
O2M 0.025(3) 0.050(4) 0.054(4) -0.022(3) -0.002(3) -0.012(3)
C2M 0.072(11) 0.114(13) 0.109(12) 0.005(10) -0.032(9) -0.020(10)
O3M 0.029(5) 0.047(5) 0.353(18) -0.056(8) -0.012(8) -0.008(4)
C3M 0.083(15) 0.40(4) 0.064(11) 0.038(16) 0.016(10) -0.058(19)
O4M 0.038(4) 0.049(4) 0.054(4) -0.025(3) 0.000(3) -0.021(3)
C4M 0.032(6) 0.079(8) 0.119(10) -0.067(8) 0.026(6) -0.033(6)
O5M 0.037(4) 0.054(4) 0.095(5) -0.033(4) -0.026(4) -0.007(4)
C5M 0.051(8) 0.027(6) 0.170(13) -0.038(7) -0.055(8) 0.009(6)
O6M 0.043(4) 0.045(4) 0.076(5) -0.023(3) -0.013(4) -0.014(4)
C6M 0.053(8) 0.065(8) 0.086(9) -0.033(7) -0.029(6) 0.015(7)
O7M 0.027(4) 0.061(4) 0.130(7) -0.061(5) 0.021(4) -0.022(4)
C7M 0.069(10) 0.099(11) 0.170(15) -0.103(11) 0.048(10) -0.039(9)

loop_
_atom_type_symbol
_atom_type_description
_atom_type_scat_dispersion_real
_atom_type_scat_dispersion_imag
_atom_type_scat_source
C C 0.0033 0.0016 'International Tables Vol C Tables 4.2.6.8 and 6.1.1.4'
H H 0.0000 0.0000 'International Tables Vol C Tables 4.2.6.8 and 6.1.1.4'
N N 0.0061 0.0033 'International Tables Vol C Tables 4.2.6.8 and 6.1.1.4'
O O 0.0106 0.0060 'International Tables Vol C Tables 4.2.6.8 and 6.1.1.4'
Cl Cl 0.1484 0.1585 'International Tables Vol C Tables 4.2.6.8 and 6.1.1.4'
Cr Cr 0.3209 0.6236 'International Tables Vol C Tables 4.2.6.8 and 6.1.1.4'
Mn Mn 0.3368 0.7283 'International Tables Vol C Tables 4.2.6.8 and 6.1.1.4'

loop_
_geom_angle_atom_site_label_1
_geom_angle_atom_site_label_2
_geom_angle_atom_site_label_3
_geom_angle
_geom_angle_site_symmetry_1
_geom_angle_site_symmetry_3
O3 C1 O1 125.5(8) . .
O3 C1 C2 119.1(7) . .
O1 C1 C2 115.4(7) . .
O4 C2 O2 126.2(8) . .
O4 C2 C1 117.9(7) . .
O2 C2 C1 115.9(7) . .
O5 C3 O7 127.0(8) . .
O5 C3 C4 118.8(9) . .
O7 C3 C4 114.3(9) . .
O6 C4 O8 126.5(8) . .
O6 C4 C3 118.5(9) . .
O8 C4 C3 115.0(9) . .
O9 C5 O11 127.1(8) . .
O9 C5 C6 115.5(7) . .
O11 C5 C6 117.4(8) . .
O12 C6 O10 129.0(8) . .
O12 C6 C5 117.6(7) . .
O10 C6 C5 113.4(7) . .
O15 C7 O13 125.9(8) . .
O15 C7 C8 117.1(8) . .
O13 C7 C8 117.0(8) . .
O14 C8 O16 125.0(8) . .
O14 C8 C7 121.2(8) . .
O16 C8 C7 113.8(8) . .
O19 C9 O17 125.1(8) . .
O19 C9 C10 120.4(8) . .
O17 C9 C10 114.4(7) . .
O20 C10 O18 126.0(8) . .
O20 C10 C9 116.9(7) . .
O18 C10 C9 116.9(7) . .
O23 C11 O21 126.0(9) . .
O23 C11 C12 115.3(8) . .
O21 C11 C12 118.7(8) . .
O24 C12 O22 126.4(9) . .
O24 C12 C11 116.0(8) . .
O22 C12 C11 117.4(8) . .
O27 C13 O25 126.5(9) . .
O27 C13 C14 118.6(9) . .
O25 C13 C14 114.9(8) . .
O28 C14 O26 126.0(8) . .
O28 C14 C13 118.9(8) . .
O26 C14 C13 115.1(8) . .
O31 C15 O29 125.5(8) . .
O31 C15 C16 119.1(7) . .
O29 C15 C16 115.4(8) . .
O32 C16 O30 125.4(8) . .
O32 C16 C15 119.1(8) . .
O30 C16 C15 115.4(8) . .
O33 C17 O35 128.0(8) . .
O33 C17 C18 116.9(7) . .
O35 C17 C18 115.1(7) . .
O34 C18 O36 125.1(8) . .
O34 C18 C17 119.4(7) . .
O36 C18 C17 115.6(7) . .
O39 C19 O37 125.7(8) . .
O39 C19 C20 118.8(8) . .
O37 C19 C20 115.5(7) . .
O40 C20 O38 126.0(8) . .
O40 C20 C19 118.4(7) . .
O38 C20 C19 115.6(7) . .
O43 C21 O41 125.2(8) . .
O43 C21 C22 119.2(7) . .
O41 C21 C22 115.7(7) . .
O44 C22 O42 126.1(9) . .
O44 C22 C21 118.6(8) . .
O42 C22 C21 115.3(7) . .
O45 C23 O47 124.5(8) . .
O45 C23 C24 119.7(8) . .
O47 C23 C24 115.6(8) . .
O46 C24 O48 126.9(8) . .
O46 C24 C23 117.8(8) . .
O48 C24 C23 115.3(8) . .
O100 C100 C105 123.3(8) . .
O100 C100 C101 119.8(8) . .
C105 C100 C101 116.9(8) . .
C102 C101 C100 121.4(10) . .
C102 C101 H101 119.3 . .
C100 C101 H101 119.3 . .
C101 C102 C103 123.4(10) . .
C101 C102 H102 118.3 . .
C103 C102 H102 118.3 . .
C102 C103 C104 117.5(9) . .
C102 C103 H103 121.3 . .
C104 C103 H103 121.3 . .
C103 C104 C105 120.5(10) . .
C103 C104 H104 119.7 . .
C105 C104 H104 119.7 . .
C106 C105 C104 117.1(9) . .
C106 C105 C100 122.6(8) . .
C104 C105 C100 120.3(8) . .
N100 C106 C105 127.6(8) . .
N100 C106 H106 116.2 . .
C105 C106 H106 116.2 . .
C108 C107 N100 104.6(8) . .
C108 C107 C116 112.5(8) . .
N100 C107 C116 114.8(7) . .
C108 C107 H107 108.2 . .
N100 C107 H107 108.2 . .
C116 C107 H107 108.2 . .
N101 C108 C107 109.6(7) . .
N101 C108 H10A 109.7 . .
C107 C108 H10A 109.7 . .
N101 C108 H10B 109.7 . .
C107 C108 H10B 109.8 . .
H10A C108 H10B 108.2 . .
N101 C109 C110 126.4(9) . .
N101 C109 H110 116.8 . .
C110 C109 H110 116.8 . .
C109 C110 C115 124.4(8) . .
C109 C110 C111 118.7(10) . .
C115 C110 C111 116.8(10) . .
C112 C111 C110 121.7(11) . .
C112 C111 H112 119.1 . .
C110 C111 H112 119.1 . .
C113 C112 C111 118.2(10) . .
C113 C112 H113 120.9 . .
C111 C112 H113 120.9 . .
C114 C113 C112 121.6(11) . .
C114 C113 H114 119.2 . .
C112 C113 H114 119.2 . .
C113 C114 C115 121.0(11) . .
C113 C114 H115 119.5 . .
C115 C114 H115 119.5 . .
O101 C115 C114 116.8(10) . .
O101 C115 C110 122.6(9) . .
C114 C115 C110 120.5(9) . .
C107 C116 H10C 109.5 . .
C107 C116 H10D 109.5 . .
H10C C116 H10D 109.5 . .
C107 C116 H10E 109.5 . .
H10C C116 H10E 109.5 . .
H10D C116 H10E 109.5 . .
O200 C200 C201 119.8(10) . .
O200 C200 C205 123.0(9) . .
C201 C200 C205 117.2(9) . .
C202 C201 C200 118.4(11) . .
C202 C201 H201 120.8 . .
C200 C201 H201 120.8 . .
C203 C202 C201 125.4(11) . .
C203 C202 H202 117.3 . .
C201 C202 H202 117.3 . .
C202 C203 C204 118.7(12) . .
C202 C203 H203 120.7 . .
C204 C203 H203 120.7 . .
C203 C204 C205 119.7(12) . .
C203 C204 H204 120.1 . .
C205 C204 H204 120.1 . .
C206 C205 C200 121.4(9) . .
C206 C205 C204 118.1(10) . .
C200 C205 C204 120.5(9) . .
N200 C206 C205 128.9(9) . .
N200 C206 H206 115.6 . .
C205 C206 H206 115.6 . .
C208 C207 N200 107.0(9) . .
C208 C207 C216 110.8(8) . .
N200 C207 C216 112.6(9) . .
C208 C207 H207 108.8 . .
N200 C207 H207 108.8 . .
C216 C207 H207 108.8 . .
C207 C208 N201 109.2(8) . .
C207 C208 H20D 109.9 . .
N201 C208 H20D 109.9 . .
C207 C208 H20E 109.8 . .
N201 C208 H20E 109.8 . .
H20D C208 H20E 108.3 . .
N201 C209 C210 124.7(10) . .
N201 C209 H210 117.6 . .
C210 C209 H210 117.6 . .
C215 C210 C209 124.3(10) . .
C215 C210 C211 117.4(11) . .
C209 C210 C211 118.3(10) . .
C212 C211 C210 124.4(12) . .
C212 C211 H212 117.8 . .
C210 C211 H212 117.8 . .
C211 C212 C213 117.0(11) . .
C211 C212 H213 121.5 . .
C213 C212 H213 121.5 . .
C214 C213 C212 122.8(11) . .
C214 C213 H214 118.6 . .
C212 C213 H214 118.6 . .
C213 C214 C215 118.8(11) . .
C213 C214 H215 120.6 . .
C215 C214 H215 120.6 . .
O201 C215 C210 122.9(10) . .
O201 C215 C214 117.6(9) . .
C210 C215 C214 119.6(9) . .
C207 C216 H20A 109.5 . .
C207 C216 H20B 109.5 . .
H20A C216 H20B 109.5 . .
C207 C216 H20C 109.5 . .
H20A C216 H20C 109.5 . .
H20B C216 H20C 109.5 . .
O300 C300 C301 115.6(5) . .
O300 C300 C305 124.3(5) . .
C301 C300 C305 120.0 . .
C302 C301 C300 120.0 . .
C302 C301 H301 120.0 . .
C300 C301 H301 120.0 . .
C301 C302 C303 120.0 . .
C301 C302 H302 120.0 . .
C303 C302 H302 120.0 . .
C304 C303 C302 120.0 . .
C304 C303 H303 120.0 . .
C302 C303 H303 120.0 . .
C305 C304 C303 120.0 . .
C305 C304 H304 120.0 . .
C303 C304 H304 120.0 . .
C304 C305 C300 120.0 . .
C304 C305 C306 117.2(5) . .
C300 C305 C306 122.6(5) . .
N300 C306 C305 126.1(8) . .
N300 C306 H306 117.0 . .
C305 C306 H306 117.0 . .
N300 C307 C308 105.8(8) . .
N300 C307 C316 113.8(7) . .
C308 C307 C316 113.4(8) . .
N300 C307 H307 107.9 . .
C308 C307 H307 107.9 . .
C316 C307 H307 107.9 . .
N301 C308 C307 107.0(8) . .
N301 C308 H30D 110.3 . .
C307 C308 H30D 110.3 . .
N301 C308 H30E 110.3 . .
C307 C308 H30E 110.3 . .
H30D C308 H30E 108.6 . .
N301 C309 C310 125.0(11) . .
N301 C309 H310 117.5 . .
C310 C309 H310 117.5 . .
C311 C310 C315 120.0 . .
C311 C310 C309 115.2(7) . .
C315 C310 C309 124.8(7) . .
C312 C311 C310 120.0 . .
C312 C311 H99B 120.0 . .
C310 C311 H99B 120.0 . .
C311 C312 C313 120.0 . .
C311 C312 H313 120.0 . .
C313 C312 H313 120.0 . .
C314 C313 C312 120.0 . .
C314 C313 H314 120.0 . .
C312 C313 H314 120.0 . .
C315 C314 C313 120.0 . .
C315 C314 H315 120.0 . .
C313 C314 H315 120.0 . .
O301 C315 C314 116.8(6) . .
O301 C315 C310 123.2(6) . .
C314 C315 C310 120.0 . .
C307 C316 H30A 109.5 . .
C307 C316 H30B 109.5 . .
H30A C316 H30B 109.5 . .
C307 C316 H30C 109.5 . .
H30A C316 H30C 109.5 . .
H30B C316 H30C 109.5 . .
O400 C400 C401 124.2(11) . .
O400 C400 C405 121.1(9) . .
C401 C400 C405 114.2(12) . .
C400 C401 C402 124.1(13) . .
C400 C401 H401 117.9 . .
C402 C401 H401 117.9 . .
C403 C402 C401 123.8(12) . .
C403 C402 H402 118.1 . .
C401 C402 H402 118.1 . .
C402 C403 C404 118.0(13) . .
C402 C403 H403 121.0 . .
C404 C403 H403 121.0 . .
C403 C404 C405 120.7(13) . .
C403 C404 H404 119.7 . .
C405 C404 H404 119.6 . .
C404 C405 C406 116.4(11) . .
C404 C405 C400 119.1(10) . .
C406 C405 C400 124.4(10) . .
N400 C406 C405 124.0(10) . .
N400 C406 H406 118.0 . .
C405 C406 H406 118.0 . .
N400 C407 C408 107.1(8) . .
N400 C407 C416 112.7(8) . .
C408 C407 C416 114.8(8) . .
N400 C407 H407 107.3 . .
C408 C407 H407 107.3 . .
C416 C407 H407 107.3 . .
N401 C408 C407 107.3(7) . .
N401 C408 H40D 110.3 . .
C407 C408 H40D 110.3 . .
N401 C408 H40E 110.3 . .
C407 C408 H40E 110.3 . .
H40D C408 H40E 108.5 . .
N401 C409 C410 126.1(10) . .
N401 C409 H410 116.9 . .
C410 C409 H410 116.9 . .
C411 C410 C415 120.0 . .
C411 C410 C409 117.4(7) . .
C415 C410 C409 122.5(7) . .
C412 C411 C410 120.0 . .
C412 C411 H412 120.0 . .
C410 C411 H412 120.0 . .
C413 C412 C411 120.0 . .
C413 C412 H413 120.0 . .
C411 C412 H413 120.0 . .
C412 C413 C414 120.0 . .
C412 C413 H414 120.0 . .
C414 C413 H414 120.0 . .
C415 C414 C413 120.0 . .
C415 C414 H415 120.0 . .
C413 C414 H415 120.0 . .
O401 C415 C414 116.7(7) . .
O401 C415 C410 123.3(7) . .
C414 C415 C410 120.0 . .
C407 C416 H40A 109.5 . .
C407 C416 H40B 109.5 . .
H40A C416 H40B 109.5 . .
C407 C416 H40C 109.5 . .
H40A C416 H40C 109.5 . .
H40B C416 H40C 109.5 . .
C106 N100 C107 122.9(7) . .
C106 N100 Mn5 123.5(6) . .
C107 N100 Mn5 113.6(6) . .
C109 N101 C108 121.8(8) . .
C109 N101 Mn5 126.1(7) . .
C108 N101 Mn5 112.1(6) . .
C206 N200 C207 123.4(8) . .
C206 N200 Mn6 123.2(6) . .
C207 N200 Mn6 113.3(6) . .
C209 N201 C208 121.6(9) . .
C209 N201 Mn6 126.8(8) . .
C208 N201 Mn6 111.7(6) . .
C306 N300 C307 122.0(8) . .
C306 N300 Mn7 124.7(6) . .
C307 N300 Mn7 113.0(6) . .
C309 N301 C308 121.6(10) . .
C309 N301 Mn7 125.0(8) . .
C308 N301 Mn7 113.0(6) . .
C406 N400 C407 124.3(9) . .
C406 N400 Mn8 124.6(7) . .
C407 N400 Mn8 111.1(6) . .
C409 N401 C408 122.7(8) . .
C409 N401 Mn8 125.0(7) . .
C408 N401 Mn8 112.3(6) . .
C1 O1 Cr1 112.6(5) . .
C2 O2 Cr1 111.4(6) . .
C1 O3 Mn1 112.0(6) . .
C2 O4 Mn1 112.5(5) . .
C3 O5 Mn1 112.2(6) . .
C4 O6 Mn1 112.1(6) . .
C3 O7 Cr2 113.6(5) . .
C4 O8 Cr2 113.7(6) . .
C5 O9 Cr2 113.4(5) . .
C6 O10 Cr2 113.6(5) . .
C5 O11 Mn2 113.2(5) . .
C6 O12 Mn2 113.3(5) . .
C7 O13 Mn2 111.4(6) . .
C8 O14 Mn2 112.3(5) . .
C7 O15 Cr1 112.9(5) . 1_655
C8 O16 Cr1 113.1(5) . 1_655
C9 O17 Cr2 112.8(5) . .
C10 O18 Cr2 112.0(5) . .
C9 O19 Mn3 111.8(5) . .
C10 O20 Mn3 112.1(5) . .
C11 O21 Mn3 113.2(6) . .
C12 O22 Mn3 111.8(6) . .
C11 O23 Cr3 113.6(6) . .
C12 O24 Cr3 112.2(6) . .
C13 O25 Cr3 112.9(5) . .
C14 O26 Cr3 113.1(6) . .
C13 O27 Mn4 112.4(6) . 1_465
C14 O28 Mn4 112.5(5) . 1_465
C15 O29 Cr3 113.2(6) . .
C16 O30 Cr3 111.8(6) . .
C15 O31 Mn1 112.1(5) . 1_565
C16 O32 Mn1 111.6(6) . 1_565
C17 O33 Mn3 113.4(6) . .
C18 O34 Mn3 112.7(5) . .
C17 O35 Cr4 113.6(5) . .
C18 O36 Cr4 112.3(5) . .
C19 O37 Cr4 112.5(5) . .
C20 O38 Cr4 112.4(5) . .
C19 O39 Mn2 113.0(6) . 1_564
C20 O40 Mn2 112.4(6) . 1_564
C21 O41 Cr4 113.7(6) . .
C22 O42 Cr4 113.2(6) . .
C21 O43 Mn4 112.6(6) . .
C22 O44 Mn4 113.4(6) . .
C23 O45 Mn4 110.9(5) . .
C24 O46 Mn4 113.4(6) . .
C23 O47 Cr1 112.1(5) . 1_654
C24 O48 Cr1 113.2(5) . 1_654
C100 O100 Mn5 129.0(6) . .
C115 O101 Mn5 127.5(6) . .
C200 O200 Mn6 130.3(6) . .
C215 O201 Mn6 128.5(6) . .
C300 O300 Mn7 128.9(5) . .
C315 O301 Mn7 128.1(6) . .
C400 O400 Mn8 130.2(6) . .
C415 O401 Mn8 128.7(6) . .
O48 Cr1 O15 96.9(3) 1_456 1_455
O48 Cr1 O1 93.9(3) 1_456 .
O15 Cr1 O1 91.5(3) 1_455 .
O48 Cr1 O16 175.4(3) 1_456 1_455
O15 Cr1 O16 83.2(3) 1_455 1_455
O1 Cr1 O16 90.7(2) . 1_455
O48 Cr1 O2 91.9(2) 1_456 .
O15 Cr1 O2 170.2(3) 1_455 .
O1 Cr1 O2 83.6(2) . .
O16 Cr1 O2 88.3(2) 1_455 .
O48 Cr1 O47 83.7(3) 1_456 1_456
O15 Cr1 O47 90.2(3) 1_455 1_456
O1 Cr1 O47 177.2(3) . 1_456
O16 Cr1 O47 91.7(2) 1_455 1_456
O2 Cr1 O47 95.0(2) . 1_456
O8 Cr2 O7 83.4(3) . .
O8 Cr2 O9 91.1(3) . .
O7 Cr2 O9 90.9(3) . .
O8 Cr2 O17 93.0(2) . .
O7 Cr2 O17 91.8(3) . .
O9 Cr2 O17 175.3(3) . .
O8 Cr2 O10 91.6(3) . .
O7 Cr2 O10 172.5(3) . .
O9 Cr2 O10 83.5(2) . .
O17 Cr2 O10 94.2(3) . .
O8 Cr2 O18 174.6(3) . .
O7 Cr2 O18 92.6(3) . .
O9 Cr2 O18 92.7(2) . .
O17 Cr2 O18 83.3(2) . .
O10 Cr2 O18 92.7(3) . .
O29 Cr3 O25 90.7(3) . .
O29 Cr3 O30 83.9(2) . .
O25 Cr3 O30 94.3(3) . .
O29 Cr3 O26 92.5(3) . .
O25 Cr3 O26 83.9(3) . .
O30 Cr3 O26 176.0(3) . .
O29 Cr3 O23 175.4(3) . .
O25 Cr3 O23 91.3(3) . .
O30 Cr3 O23 91.8(3) . .
O26 Cr3 O23 91.9(3) . .
O29 Cr3 O24 95.4(3) . .
O25 Cr3 O24 172.7(3) . .
O30 Cr3 O24 90.3(3) . .
O26 Cr3 O24 91.8(3) . .
O23 Cr3 O24 82.9(3) . .
O35 Cr4 O37 94.8(3) . .
O35 Cr4 O41 92.1(2) . .
O37 Cr4 O41 92.0(2) . .
O35 Cr4 O38 92.6(2) . .
O37 Cr4 O38 83.6(2) . .
O41 Cr4 O38 173.8(2) . .
O35 Cr4 O42 171.5(2) . .
O37 Cr4 O42 91.6(3) . .
O41 Cr4 O42 82.0(2) . .
O38 Cr4 O42 93.7(2) . .
O35 Cr4 O36 83.4(2) . .
O37 Cr4 O36 175.7(2) . .
O41 Cr4 O36 91.9(3) . .
O38 Cr4 O36 92.5(2) . .
O42 Cr4 O36 90.6(2) . .
O3 Mn1 O4 78.2(2) . .
O3 Mn1 O6 160.8(2) . .
O4 Mn1 O6 86.5(2) . .
O3 Mn1 O31 104.4(3) . 1_545
O4 Mn1 O31 173.5(2) . 1_545
O6 Mn1 O31 92.1(3) . 1_545
O3 Mn1 O5 91.3(2) . .
O4 Mn1 O5 93.0(2) . .
O6 Mn1 O5 77.8(2) . .
O31 Mn1 O5 92.9(2) 1_545 .
O3 Mn1 O32 94.1(2) . 1_545
O4 Mn1 O32 96.6(2) . 1_545
O6 Mn1 O32 99.2(2) . 1_545
O31 Mn1 O32 77.3(2) 1_545 1_545
O5 Mn1 O32 169.8(2) . 1_545
O39 Mn2 O14 106.5(2) 1_546 .
O39 Mn2 O11 92.8(2) 1_546 .
O14 Mn2 O11 155.6(2) . .
O39 Mn2 O40 77.1(2) 1_546 1_546
O14 Mn2 O40 93.0(2) . 1_546
O11 Mn2 O40 106.1(2) . 1_546
O39 Mn2 O12 99.1(2) 1_546 .
O14 Mn2 O12 84.1(2) . .
O11 Mn2 O12 78.0(2) . .
O40 Mn2 O12 174.4(2) 1_546 .
O39 Mn2 O13 166.4(3) 1_546 .
O14 Mn2 O13 77.8(2) . .
O11 Mn2 O13 86.9(3) . .
O40 Mn2 O13 89.9(3) 1_546 .
O12 Mn2 O13 94.1(3) . .
O19 Mn3 O34 91.5(2) . .
O19 Mn3 O21 104.1(2) . .
O34 Mn3 O21 157.5(2) . .
O19 Mn3 O20 78.1(2) . .
O34 Mn3 O20 104.6(2) . .
O21 Mn3 O20 94.6(2) . .
O19 Mn3 O33 95.9(2) . .
O34 Mn3 O33 77.4(2) . .
O21 Mn3 O33 84.9(2) . .
O20 Mn3 O33 173.7(3) . .
O19 Mn3 O22 168.1(2) . .
O34 Mn3 O22 90.3(2) . .
O21 Mn3 O22 77.7(2) . .
O20 Mn3 O22 90.0(2) . .
O33 Mn3 O22 96.0(2) . .
O46 Mn4 O28 107.8(2) . 1_645
O46 Mn4 O44 93.9(2) . .
O28 Mn4 O44 91.9(2) 1_645 .
O46 Mn4 O43 91.8(2) . .
O28 Mn4 O43 157.7(2) 1_645 .
O44 Mn4 O43 76.0(2) . .
O46 Mn4 O27 171.4(3) . 1_645
O28 Mn4 O27 77.4(2) 1_645 1_645
O44 Mn4 O27 92.7(2) . 1_645
O43 Mn4 O27 84.4(2) . 1_645
O46 Mn4 O45 77.8(2) . .
O28 Mn4 O45 92.8(2) 1_645 .
O44 Mn4 O45 171.4(2) . .
O43 Mn4 O45 101.7(2) . .
O27 Mn4 O45 95.3(2) 1_645 .
O100 Mn5 O101 94.3(3) . .
O100 Mn5 N100 91.9(3) . .
O101 Mn5 N100 172.7(3) . .
O100 Mn5 N101 172.2(3) . .
O101 Mn5 N101 92.4(3) . .
N100 Mn5 N101 81.6(3) . .
O100 Mn5 O1M 91.7(3) . .
O101 Mn5 O1M 84.2(2) . .
N100 Mn5 O1M 91.8(3) . .
N101 Mn5 O1M 92.9(3) . .
O100 Mn5 O2M 83.6(2) . .
O101 Mn5 O2M 92.3(2) . .
N100 Mn5 O2M 92.2(3) . .
N101 Mn5 O2M 92.3(3) . .
O1M Mn5 O2M 173.9(2) . .
O200 Mn6 O201 94.3(3) . .
O200 Mn6 N201 171.4(4) . .
O201 Mn6 N201 92.4(3) . .
O200 Mn6 N200 92.2(3) . .
O201 Mn6 N200 172.7(3) . .
N201 Mn6 N200 81.4(3) . .
O200 Mn6 O4M 91.9(3) . .
O201 Mn6 O4M 85.1(3) . .
N201 Mn6 O4M 94.1(3) . .
N200 Mn6 O4M 91.4(3) . .
O200 Mn6 O3M 85.0(5) . .
O201 Mn6 O3M 92.9(3) . .
N201 Mn6 O3M 89.3(5) . .
N200 Mn6 O3M 90.9(3) . .
O4M Mn6 O3M 176.1(4) . .
O300 Mn7 O301 93.6(3) . .
O300 Mn7 N301 173.6(4) . .
O301 Mn7 N301 92.6(3) . .
O300 Mn7 N300 92.5(3) . .
O301 Mn7 N300 173.7(3) . .
N301 Mn7 N300 81.3(3) . .
O300 Mn7 O7M 93.1(4) . .
O301 Mn7 O7M 86.6(3) . .
N301 Mn7 O7M 88.8(3) . .
N300 Mn7 O7M 94.8(3) . .
O300 Mn7 O8MB 74.3(5) . .
O301 Mn7 O8MB 90.4(4) . .
N301 Mn7 O8MB 104.1(5) . .
N300 Mn7 O8MB 89.5(4) . .
O7M Mn7 O8MB 166.9(4) . .
O300 Mn7 O8MA 100.0(4) . .
O301 Mn7 O8MA 86.5(4) . .
N301 Mn7 O8MA 78.8(4) . .
N300 Mn7 O8MA 90.7(4) . .
O7M Mn7 O8MA 165.6(4) . .
O8MB Mn7 O8MA 25.7(4) . .
O400 Mn8 O401 93.9(3) . .
O400 Mn8 N401 174.0(4) . .
O401 Mn8 N401 92.0(3) . .
O400 Mn8 N400 92.5(3) . .
O401 Mn8 N400 173.1(3) . .
N401 Mn8 N400 81.5(3) . .
O400 Mn8 O5M 93.3(3) . .
O401 Mn8 O5M 87.9(3) . .
N401 Mn8 O5M 87.7(3) . .
N400 Mn8 O5M 94.2(3) . .
O400 Mn8 O6M 92.9(3) . .
O401 Mn8 O6M 86.8(3) . .
N401 Mn8 O6M 86.7(3) . .
N400 Mn8 O6M 90.4(3) . .
O5M Mn8 O6M 172.1(3) . .
Cl1 C1D Cl2 113.4(9) . .
Cl1 C1D H1D1 108.9 . .
Cl2 C1D H1D1 108.9 . .
Cl1 C1D H1D2 108.9 . .
Cl2 C1D H1D2 108.9 . .
H1D1 C1D H1D2 107.7 . .
Cl3 C2D Cl4 109.9(10) . .
Cl3 C2D H2D1 109.7 . .
Cl4 C2D H2D1 109.6 . .
Cl3 C2D H2D2 109.7 . .
Cl4 C2D H2D2 109.7 . .
H2D1 C2D H2D2 108.2 . .
Cl6 C3D Cl5 115.3(14) . .
Cl6 C3D H3D1 108.5 . .
Cl5 C3D H3D1 108.5 . .
Cl6 C3D H3D2 108.5 . .
Cl5 C3D H3D2 108.5 . .
H3D1 C3D H3D2 107.5 . .
C1M O1M Mn5 126.8(6) . .
C2M O2M Mn5 125.1(8) . .
C3M O3M Mn6 135.2(13) . .
C4M O4M Mn6 129.9(7) . .
C5M O5M Mn8 134.0(8) . .
C6M O6M Mn8 120.5(7) . .
C7M O7M Mn7 139.5(9) . .
C8MA O8MA Mn7 116.6(12) . .
C8MB O8MB Mn7 126(2) . .

loop_
_geom_bond_atom_site_label_1
_geom_bond_atom_site_label_2
_geom_bond_distance
_geom_bond_site_symmetry_2
C1 O3 1.246(9) .
C1 O1 1.254(10) .
C1 C2 1.544(12) .
C2 O4 1.243(10) .
C2 O2 1.266(9) .
C3 O5 1.219(11) .
C3 O7 1.274(11) .
C3 C4 1.557(11) .
C4 O6 1.241(11) .
C4 O8 1.262(11) .
C5 O9 1.231(10) .
C5 O11 1.245(10) .
C5 C6 1.603(11) .
C6 O12 1.224(11) .
C6 O10 1.245(10) .
C7 O15 1.236(11) .
C7 O13 1.269(12) .
C7 C8 1.542(11) .
C8 O14 1.219(10) .
C8 O16 1.275(10) .
C9 O19 1.235(9) .
C9 O17 1.280(10) .
C9 C10 1.529(11) .
C10 O20 1.238(10) .
C10 O18 1.255(10) .
C11 O23 1.230(10) .
C11 O21 1.242(10) .
C11 C12 1.557(13) .
C12 O24 1.252(10) .
C12 O22 1.252(10) .
C13 O27 1.216(12) .
C13 O25 1.273(11) .
C13 C14 1.557(11) .
C14 O28 1.236(10) .
C14 O26 1.264(11) .
C15 O31 1.233(10) .
C15 O29 1.267(10) .
C15 C16 1.518(12) .
C16 O32 1.240(10) .
C16 O30 1.278(11) .
C17 O33 1.232(10) .
C17 O35 1.257(9) .
C17 C18 1.544(11) .
C18 O34 1.240(9) .
C18 O36 1.263(9) .
C19 O39 1.237(9) .
C19 O37 1.290(10) .
C19 C20 1.512(12) .
C20 O40 1.223(10) .
C20 O38 1.283(10) .
C21 O43 1.228(10) .
C21 O41 1.255(9) .
C21 C22 1.506(12) .
C22 O44 1.229(10) .
C22 O42 1.265(10) .
C23 O45 1.230(10) .
C23 O47 1.273(10) .
C23 C24 1.526(11) .
C24 O46 1.256(11) .
C24 O48 1.277(11) .
C100 O100 1.306(10) .
C100 C105 1.406(13) .
C100 C101 1.420(13) .
C101 C102 1.329(13) .
C101 H101 0.9500 .
C102 C103 1.377(15) .
C102 H102 0.9500 .
C103 C104 1.402(14) .
C103 H103 0.9500 .
C104 C105 1.408(12) .
C104 H104 0.9500 .
C105 C106 1.403(12) .
C106 N100 1.276(10) .
C106 H106 0.9500 .
C107 C108 1.480(13) .
C107 N100 1.504(11) .
C107 C116 1.538(13) .
C107 H107 1.0000 .
C108 N101 1.464(12) .
C108 H10A 0.9900 .
C108 H10B 0.9900 .
C109 N101 1.278(11) .
C109 C110 1.413(14) .
C109 H110 0.9500 .
C110 C115 1.422(15) .
C110 C111 1.424(13) .
C111 C112 1.420(17) .
C111 H112 0.9500 .
C112 C113 1.382(17) .
C112 H113 0.9500 .
C113 C114 1.368(14) .
C113 H114 0.9500 .
C114 C115 1.394(14) .
C114 H115 0.9500 .
C115 O101 1.372(10) .
C116 H10C 0.9800 .
C116 H10D 0.9800 .
C116 H10E 0.9800 .
C200 O200 1.286(12) .
C200 C201 1.413(14) .
C200 C205 1.429(14) .
C201 C202 1.398(17) .
C201 H201 0.9500 .
C202 C203 1.321(18) .
C202 H202 0.9500 .
C203 C204 1.388(16) .
C203 H203 0.9500 .
C204 C205 1.426(14) .
C204 H204 0.9500 .
C205 C206 1.397(13) .
C206 N200 1.261(11) .
C206 H206 0.9500 .
C207 C208 1.398(13) .
C207 N200 1.502(12) .
C207 C216 1.529(15) .
C207 H207 1.0000 .
C208 N201 1.521(14) .
C208 H20D 0.9900 .
C208 H20E 0.9900 .
C209 N201 1.281(14) .
C209 C210 1.430(16) .
C209 H210 0.9500 .
C210 C215 1.426(15) .
C210 C211 1.442(15) .
C211 C212 1.344(17) .
C211 H212 0.9500 .
C212 C213 1.437(18) .
C212 H213 0.9500 .
C213 C214 1.389(15) .
C213 H214 0.9500 .
C214 C215 1.441(15) .
C214 H215 0.9500 .
C215 O201 1.332(11) .
C216 H20A 0.9800 .
C216 H20B 0.9800 .
C216 H20C 0.9800 .
C300 O300 1.339(9) .
C300 C301 1.3900 .
C300 C305 1.3900 .
C301 C302 1.3900 .
C301 H301 0.9500 .
C302 C303 1.3900 .
C302 H302 0.9500 .
C303 C304 1.3900 .
C303 H303 0.9500 .
C304 C305 1.3900 .
C304 H304 0.9500 .
C305 C306 1.454(9) .
C306 N300 1.284(11) .
C306 H306 0.9500 .
C307 N300 1.478(11) .
C307 C308 1.499(15) .
C307 C316 1.502(12) .
C307 H307 1.0000 .
C308 N301 1.457(12) .
C308 H30D 0.9900 .
C308 H30E 0.9900 .
C309 N301 1.342(12) .
C309 C310 1.422(13) .
C309 H310 0.9500 .
C310 C311 1.3900 .
C310 C315 1.3900 .
C311 C312 1.3900 .
C311 H99B 0.9500 .
C312 C313 1.3900 .
C312 H313 0.9500 .
C313 C314 1.3900 .
C313 H314 0.9500 .
C314 C315 1.3900 .
C314 H315 0.9500 .
C315 O301 1.369(9) .
C316 H30A 0.9800 .
C316 H30B 0.9800 .
C316 H30C 0.9800 .
C400 O400 1.276(13) .
C400 C401 1.333(15) .
C400 C405 1.472(17) .
C401 C402 1.367(19) .
C401 H401 0.9500 .
C402 C403 1.32(2) .
C402 H402 0.9500 .
C403 C404 1.359(17) .
C403 H403 0.9500 .
C404 C405 1.436(15) .
C404 H404 0.9500 .
C405 C406 1.443(15) .
C406 N400 1.294(12) .
C406 H406 0.9500 .
C407 N400 1.451(12) .
C407 C408 1.498(14) .
C407 C416 1.567(14) .
C407 H407 1.0000 .
C408 N401 1.421(12) .
C408 H40D 0.9900 .
C408 H40E 0.9900 .
C409 N401 1.266(13) .
C409 C410 1.500(12) .
C409 H410 0.9500 .
C410 C411 1.3900 .
C410 C415 1.3900 .
C411 C412 1.3900 .
C411 H412 0.9500 .
C412 C413 1.3900 .
C412 H413 0.9500 .
C413 C414 1.3900 .
C413 H414 0.9500 .
C414 C415 1.3900 .
C414 H415 0.9500 .
C415 O401 1.331(9) .
C416 H40A 0.9800 .
C416 H40B 0.9800 .
C416 H40C 0.9800 .
N100 Mn5 1.991(8) .
N101 Mn5 1.989(7) .
N200 Mn6 1.985(8) .
N201 Mn6 1.971(8) .
N300 Mn7 1.996(8) .
N301 Mn7 1.978(9) .
N400 Mn8 2.005(8) .
N401 Mn8 1.993(8) .
O1 Cr1 1.973(6) .
O2 Cr1 1.979(6) .
O3 Mn1 2.165(6) .
O4 Mn1 2.169(6) .
O5 Mn1 2.185(7) .
O6 Mn1 2.171(7) .
O7 Cr2 1.965(6) .
O8 Cr2 1.963(7) .
O9 Cr2 1.967(6) .
O10 Cr2 1.981(6) .
O11 Mn2 2.175(6) .
O12 Mn2 2.186(6) .
O13 Mn2 2.212(7) .
O14 Mn2 2.165(6) .
O15 Cr1 1.970(6) 1_655
O16 Cr1 1.976(6) 1_655
O17 Cr2 1.968(6) .
O18 Cr2 1.984(6) .
O19 Mn3 2.138(6) .
O20 Mn3 2.179(6) .
O21 Mn3 2.154(6) .
O22 Mn3 2.200(7) .
O23 Cr3 1.987(7) .
O24 Cr3 1.992(6) .
O25 Cr3 1.965(6) .
O26 Cr3 1.968(7) .
O27 Mn4 2.202(7) 1_465
O28 Mn4 2.175(7) 1_465
O29 Cr3 1.942(6) .
O30 Cr3 1.966(6) .
O31 Mn1 2.172(6) 1_565
O32 Mn1 2.188(7) 1_565
O33 Mn3 2.185(6) .
O34 Mn3 2.151(6) .
O35 Cr4 1.959(6) .
O36 Cr4 1.984(6) .
O37 Cr4 1.962(6) .
O38 Cr4 1.977(6) .
O39 Mn2 2.142(6) 1_564
O40 Mn2 2.178(6) 1_564
O41 Cr4 1.971(6) .
O42 Cr4 1.978(6) .
O43 Mn4 2.194(6) .
O44 Mn4 2.180(7) .
O45 Mn4 2.207(6) .
O46 Mn4 2.131(6) .
O47 Cr1 1.981(6) 1_654
O48 Cr1 1.950(6) 1_654
O100 Mn5 1.864(6) .
O101 Mn5 1.916(6) .
O200 Mn6 1.846(7) .
O201 Mn6 1.901(6) .
O300 Mn7 1.866(8) .
O301 Mn7 1.899(6) .
O400 Mn8 1.864(7) .
O401 Mn8 1.915(7) .
Cr1 O48 1.950(6) 1_456
Cr1 O15 1.970(6) 1_455
Cr1 O16 1.976(6) 1_455
Cr1 O47 1.981(6) 1_456
Mn1 O31 2.172(6) 1_545
Mn1 O32 2.188(7) 1_545
Mn2 O39 2.142(6) 1_546
Mn2 O40 2.178(6) 1_546
Mn4 O28 2.175(7) 1_645
Mn4 O27 2.202(7) 1_645
Mn5 O1M 2.280(6) .
Mn5 O2M 2.290(6) .
Mn6 O4M 2.229(6) .
Mn6 O3M 2.266(9) .
Mn7 O7M 2.233(7) .
Mn7 O8MB 2.306(16) .
Mn7 O8MA 2.381(13) .
Mn8 O5M 2.246(7) .
Mn8 O6M 2.335(7) .
Cl1 C1D 1.716(18) .
Cl2 C1D 1.88(2) .
C1D H1D1 0.9900 .
C1D H1D2 0.9900 .
Cl3 C2D 1.715(16) .
Cl4 C2D 1.764(16) .
C2D H2D1 0.9900 .
C2D H2D2 0.9900 .
Cl5 C3D 1.828(17) .
Cl6 C3D 1.690(18) .
C3D H3D1 0.9900 .
C3D H3D2 0.9900 .
O1M C1M 1.441(13) .
O2M C2M 1.406(17) .
O3M C3M 1.322(16) .
O4M C4M 1.462(12) .
O5M C5M 1.395(13) .
O6M C6M 1.415(13) .
O7M C7M 1.379(12) .
O8MA C8MA 1.445(10) .
O8MB C8MB 1.433(10) .
O9M C9M 1.482(17) .
O10M C10M 1.427(16) .
